data_7224133
loop_
_publ_author_name
'Belal, Md'
'Khan, Abu Taleb'

_publ_section_title
;
 Synthesis of fused oxazole containing coumarin derivatives via oxidative
 cross coupling reaction using a combination of CuCl2 and TBHP
;
_journal_name_full 'RSC Adv.'
_journal_paper_doi 10.1039/C5RA27993C
_journal_year 2016
_chemical_formula_sum 'C16 H9 N O3'
_chemical_formula_weight 263.24
_chemical_name_systematic
; 
 ? 
;
_space_group_IT_number 14
_symmetry_cell_setting monoclinic
_symmetry_space_group_name_Hall '-P 2yn'
_symmetry_space_group_name_H-M 'P 1 21/n 1'
_atom_sites_solution_hydrogens geom
_atom_sites_solution_primary direct
_atom_sites_solution_secondary difmap
_audit_creation_method SHELXL-97
_audit_update_record
;
2015-06-06 deposited with the CCDC.
2016-02-03 downloaded from the CCDC.
;
_cell_angle_alpha 90.00
_cell_angle_beta 98.358(4)
_cell_angle_gamma 90.00
_cell_formula_units_Z 4
_cell_length_a 7.1596(4)
_cell_length_b 13.3572(7)
_cell_length_c 13.0999(6)
_cell_measurement_temperature 296(2)
_cell_volume 1239.47(11)
_computing_structure_refinement 'SHELXL-97 (Sheldrick, 1997)'
_computing_structure_solution 'SHELXS-97 (Sheldrick, 1990)'
_diffrn_ambient_temperature 296(2)
_diffrn_measured_fraction_theta_full 0.977
_diffrn_measured_fraction_theta_max 0.977
_diffrn_measurement_device_type 'CCD area detector'
_diffrn_radiation_monochromator graphite
_diffrn_radiation_source 'fine-focus sealed tube'
_diffrn_radiation_type MoK\a
_diffrn_radiation_wavelength 0.71073
_diffrn_reflns_av_R_equivalents 0.0508
_diffrn_reflns_av_sigmaI/netI 0.0425
_diffrn_reflns_limit_h_max 9
_diffrn_reflns_limit_h_min -9
_diffrn_reflns_limit_k_max 13
_diffrn_reflns_limit_k_min -17
_diffrn_reflns_limit_l_max 16
_diffrn_reflns_limit_l_min -16
_diffrn_reflns_number 14724
_diffrn_reflns_theta_full 27.50
_diffrn_reflns_theta_max 27.50
_diffrn_reflns_theta_min 2.19
_exptl_absorpt_coefficient_mu 0.099
_exptl_crystal_colour 'pale yellow'
_exptl_crystal_density_diffrn 1.411
_exptl_crystal_density_method 'not measured'
_exptl_crystal_description needle
_exptl_crystal_F_000 544
_refine_diff_density_max 0.164
_refine_diff_density_min -0.247
_refine_diff_density_rms 0.069
_refine_ls_extinction_method none
_refine_ls_goodness_of_fit_ref 0.976
_refine_ls_hydrogen_treatment mixed
_refine_ls_matrix_type full
_refine_ls_number_parameters 181
_refine_ls_number_reflns 2784
_refine_ls_number_restraints 0
_refine_ls_restrained_S_all 0.976
_refine_ls_R_factor_all 0.1093
_refine_ls_R_factor_gt 0.0501
_refine_ls_shift/su_max 0.000
_refine_ls_shift/su_mean 0.000
_refine_ls_structure_factor_coef Fsqd
_refine_ls_weighting_details 'calc w=1/[\s^2^(Fo^2^)+(0.0585P)^2^+0.0000P] where P=(Fo^2^+2Fc^2^)/3'
_refine_ls_weighting_scheme calc
_refine_ls_wR_factor_gt 0.1013
_refine_ls_wR_factor_ref 0.1238
_reflns_number_gt 1478
_reflns_number_total 2784
_reflns_threshold_expression >2sigma(I)
_cod_data_source_file c5ra27993c2.cif
_cod_data_source_block mb_1
_cod_original_sg_symbol_H-M P2(1)/n
_cod_database_code 7224133

loop_
_symmetry_equiv_pos_as_xyz
'x, y, z'
'-x+1/2, y+1/2, -z+1/2'
'-x, -y, -z'
'x-1/2, -y-1/2, z-1/2'

loop_
_atom_site_label
_atom_site_type_symbol
_atom_site_fract_x
_atom_site_fract_y
_atom_site_fract_z
_atom_site_U_iso_or_equiv
_atom_site_adp_type
_atom_site_occupancy
_atom_site_symmetry_multiplicity
_atom_site_calc_flag
_atom_site_refinement_flags
C1 C 0.4378(2) 0.37929(14) 0.67388(12) 0.0502(5) Uani 1 1 d .
C2 C 0.5567(3) 0.40192(15) 0.76417(13) 0.0603(5) Uani 1 1 d .
H2 H 0.5865 0.4682 0.7809 0.072 Uiso 1 1 calc R
C6 C 0.3945(3) 0.28005(15) 0.64990(15) 0.0631(5) Uani 1 1 d .
H6 H 0.3149 0.2643 0.5894 0.076 Uiso 1 1 calc R
C3 C 0.6311(3) 0.32551(16) 0.82945(15) 0.0704(6) Uani 1 1 d .
H3 H 0.7110 0.3409 0.8899 0.084 Uiso 1 1 calc R
C4 C 0.5877(3) 0.22758(17) 0.80548(17) 0.0717(6) Uani 1 1 d .
H4 H 0.6379 0.1767 0.8496 0.086 Uiso 1 1 calc R
C5 C 0.4693(3) 0.20453(15) 0.71556(18) 0.0723(6) Uani 1 1 d .
H5 H 0.4399 0.1381 0.6992 0.087 Uiso 1 1 calc R
O3 O 0.08672(17) 0.67786(9) 0.37475(9) 0.0548(4) Uani 1 1 d .
C12 C 0.2922(2) 0.60942(13) 0.55139(12) 0.0444(4) Uani 1 1 d .
C11 C 0.2777(2) 0.71523(13) 0.54079(13) 0.0460(4) Uani 1 1 d .
C8 C 0.2162(2) 0.54306(13) 0.47941(12) 0.0469(4) Uani 1 1 d .
C7 C 0.3575(2) 0.45737(13) 0.60226(13) 0.0477(5) Uani 1 1 d .
C10 C 0.1687(2) 0.74528(13) 0.44846(13) 0.0494(5) Uani 1 1 d .
C16 C 0.1389(3) 0.84540(14) 0.42510(15) 0.0645(6) Uani 1 1 d .
H16 H 0.0658 0.8647 0.3637 0.077 Uiso 1 1 calc R
C9 C 0.1049(3) 0.57480(13) 0.38400(14) 0.0503(5) Uani 1 1 d .
C14 C 0.3289(3) 0.88806(15) 0.58657(16) 0.0704(6) Uani 1 1 d .
H14 H 0.3827 0.9367 0.6325 0.084 Uiso 1 1 calc R
C13 C 0.3572(3) 0.78877(14) 0.60952(14) 0.0572(5) Uani 1 1 d .
H13 H 0.4299 0.7701 0.6713 0.069 Uiso 1 1 calc R
C15 C 0.2196(3) 0.91617(15) 0.49447(16) 0.0759(7) Uani 1 1 d .
H15 H 0.2006 0.9838 0.4795 0.091 Uiso 1 1 calc R
N1 N 0.2584(2) 0.44540(11) 0.51197(11) 0.0521(4) Uani 1 1 d .
O2 O 0.0293(2) 0.52390(10) 0.31439(9) 0.0659(4) Uani 1 1 d .
O1 O 0.38562(16) 0.55650(9) 0.63248(8) 0.0490(3) Uani 1 1 d .

loop_
_atom_site_aniso_label
_atom_site_aniso_U_11
_atom_site_aniso_U_22
_atom_site_aniso_U_33
_atom_site_aniso_U_23
_atom_site_aniso_U_13
_atom_site_aniso_U_12
C1 0.0557(12) 0.0488(12) 0.0456(10) 0.0056(9) 0.0059(8) 0.0052(9)
C2 0.0682(13) 0.0568(13) 0.0532(12) 0.0061(10) -0.0004(10) 0.0076(10)
C6 0.0715(14) 0.0563(13) 0.0598(12) 0.0075(10) 0.0037(10) 0.0034(10)
C3 0.0759(16) 0.0738(16) 0.0577(12) 0.0128(11) -0.0032(11) 0.0163(12)
C4 0.0770(15) 0.0672(16) 0.0709(14) 0.0238(12) 0.0106(12) 0.0193(12)
C5 0.0885(17) 0.0525(13) 0.0760(14) 0.0117(12) 0.0121(13) 0.0075(11)
O3 0.0657(9) 0.0507(8) 0.0435(7) 0.0034(6) -0.0073(6) 0.0013(6)
C12 0.0443(10) 0.0485(11) 0.0386(10) 0.0074(8) 0.0003(7) 0.0037(8)
C11 0.0497(11) 0.0472(11) 0.0398(9) 0.0010(8) 0.0019(8) -0.0010(8)
C8 0.0521(11) 0.0475(11) 0.0397(9) 0.0021(9) 0.0020(8) -0.0002(9)
C7 0.0522(11) 0.0448(11) 0.0455(10) 0.0003(8) 0.0051(8) 0.0011(8)
C10 0.0552(12) 0.0485(12) 0.0428(10) -0.0011(9) 0.0013(8) 0.0002(8)
C16 0.0820(15) 0.0524(13) 0.0534(11) 0.0053(10) -0.0094(10) 0.0070(10)
C9 0.0545(12) 0.0508(13) 0.0440(10) 0.0010(9) 0.0014(8) -0.0014(9)
C14 0.0904(16) 0.0521(14) 0.0637(13) -0.0062(11) -0.0055(11) -0.0043(11)
C13 0.0633(13) 0.0553(13) 0.0487(11) 0.0004(9) -0.0065(9) -0.0007(9)
C15 0.1044(18) 0.0469(13) 0.0716(15) 0.0022(11) -0.0041(13) 0.0056(12)
N1 0.0603(10) 0.0494(10) 0.0448(9) 0.0022(7) 0.0011(7) 0.0018(7)
O2 0.0837(10) 0.0610(9) 0.0464(8) -0.0053(6) -0.0122(7) -0.0057(7)
O1 0.0537(8) 0.0483(8) 0.0421(7) 0.0041(6) -0.0027(5) 0.0028(6)

loop_
_atom_type_symbol
_atom_type_description
_atom_type_scat_dispersion_real
_atom_type_scat_dispersion_imag
_atom_type_scat_source
C C 0.0033 0.0016 'International Tables Vol C Tables 4.2.6.8 and 6.1.1.4'
H H 0.0000 0.0000 'International Tables Vol C Tables 4.2.6.8 and 6.1.1.4'
N N 0.0061 0.0033 'International Tables Vol C Tables 4.2.6.8 and 6.1.1.4'
O O 0.0106 0.0060 'International Tables Vol C Tables 4.2.6.8 and 6.1.1.4'

loop_
_geom_angle_atom_site_label_1
_geom_angle_atom_site_label_2
_geom_angle_atom_site_label_3
_geom_angle
C2 C1 C6 119.39(17)
C2 C1 C7 121.79(18)
C6 C1 C7 118.81(17)
C1 C2 C3 119.92(19)
C5 C6 C1 120.2(2)
C4 C3 C2 120.5(2)
C3 C4 C5 119.89(19)
C6 C5 C4 120.1(2)
C9 O3 C10 123.98(13)
C8 C12 O1 107.77(15)
C8 C12 C11 124.62(15)
O1 C12 C11 127.60(15)
C13 C11 C10 118.63(17)
C13 C11 C12 128.23(16)
C10 C11 C12 113.14(15)
C12 C8 N1 110.73(15)
C12 C8 C9 121.82(16)
N1 C8 C9 127.45(16)
N1 C7 O1 114.51(15)
N1 C7 C1 127.47(17)
O1 C7 C1 118.02(15)
C16 C10 O3 115.99(16)
C16 C10 C11 121.19(17)
O3 C10 C11 122.81(16)
C15 C16 C10 118.78(18)
O2 C9 O3 117.98(16)
O2 C9 C8 128.44(17)
O3 C9 C8 113.58(15)
C13 C14 C15 119.93(19)
C14 C13 C11 120.43(18)
C16 C15 C14 121.04(19)
C7 N1 C8 103.26(14)
C12 O1 C7 103.73(13)

loop_
_geom_bond_atom_site_label_1
_geom_bond_atom_site_label_2
_geom_bond_distance
C1 C2 1.386(2)
C1 C6 1.387(3)
C1 C7 1.463(2)
C2 C3 1.387(2)
C6 C5 1.382(3)
C3 C4 1.370(3)
C4 C5 1.382(3)
O3 C9 1.386(2)
O3 C10 1.387(2)
C12 C8 1.350(2)
C12 O1 1.3671(18)
C12 C11 1.422(2)
C11 C13 1.397(2)
C11 C10 1.399(2)
C8 N1 1.392(2)
C8 C9 1.445(2)
C7 N1 1.298(2)
C7 O1 1.388(2)
C10 C16 1.381(3)
C16 C15 1.379(3)
C9 O2 1.202(2)
C14 C13 1.368(3)
C14 C15 1.391(3)
